data_7016177
loop_
_publ_author_name
'Oztopcu, Ozg\"ur'
'Mereiter, Kurt'
'Puchberger, Michael'
'Kirchner, Karl A.'

_publ_section_title
;
 Tri- and tetracoordinate copper(i) complexes bearing bidentate
 soft/hard SN and SeN ligands based on 2-aminopyridine.
;
_journal_issue 26
_journal_name_full 'Dalton transactions (Cambridge, England : 2003)'
_journal_page_first 7008
_journal_page_last 7021
_journal_paper_doi 10.1039/c1dt10377f
_journal_volume 40
_journal_year 2011
_chemical_formula_moiety 'C32 H56 Cu2 N6 P2 S2, 2(C4 H10 O), 2(F6 Sb)'
_chemical_formula_sum 'C40 H76 Cu2 F12 N6 O2 P2 S2 Sb2'
_chemical_formula_weight 1397.71
_chemical_name_common '1505 (Cu2(SPN-iPr)2(CN-tBu)2)(SbF6)2.2(Et2O) at 100K'
_chemical_name_systematic
;
?
;
_space_group_IT_number 14
_symmetry_cell_setting monoclinic
_symmetry_space_group_name_Hall '-P 2yn'
_symmetry_space_group_name_H-M 'P 1 21/n 1'
_atom_sites_solution_hydrogens geom
_atom_sites_solution_primary direct
_atom_sites_solution_secondary difmap
_audit_creation_method SHELXL-97
_cell_angle_alpha 90.00
_cell_angle_beta 101.539(2)
_cell_angle_gamma 90.00
_cell_formula_units_Z 2
_cell_length_a 13.3328(5)
_cell_length_b 14.0819(6)
_cell_length_c 16.0780(7)
_cell_measurement_reflns_used 9714
_cell_measurement_temperature 100(2)
_cell_measurement_theta_max 30.15
_cell_measurement_theta_min 2.22
_cell_volume 2957.7(2)
_computing_cell_refinement 'Bruker SAINT'
_computing_data_collection 'Bruker APEX2'
_computing_data_reduction 'Bruker SAINT, SADABS, XPREP'
_computing_molecular_graphics 'Bruker SHELXTL'
_computing_publication_material 'Bruker SHELXTL'
_computing_structure_refinement 'SHELXL-97 (Sheldrick, 2008)'
_computing_structure_solution 'SHELXS-97 (Sheldrick, 2008)'
_diffrn_ambient_temperature 100(2)
_diffrn_measured_fraction_theta_full 0.997
_diffrn_measured_fraction_theta_max 0.997
_diffrn_measurement_device_type 'Bruker Kappa APEX-II CCD'
_diffrn_measurement_method '\f and \w scans'
_diffrn_radiation_monochromator graphite
_diffrn_radiation_source 'fine-focus sealed tube'
_diffrn_radiation_type MoK\a
_diffrn_radiation_wavelength 0.71073
_diffrn_reflns_av_R_equivalents 0.0238
_diffrn_reflns_av_sigmaI/netI 0.0115
_diffrn_reflns_limit_h_max 18
_diffrn_reflns_limit_h_min -18
_diffrn_reflns_limit_k_max 19
_diffrn_reflns_limit_k_min -19
_diffrn_reflns_limit_l_max 22
_diffrn_reflns_limit_l_min -22
_diffrn_reflns_number 70429
_diffrn_reflns_theta_full 30.00
_diffrn_reflns_theta_max 30.00
_diffrn_reflns_theta_min 2.13
_diffrn_standards_decay_% 0
_exptl_absorpt_coefficient_mu 1.812
_exptl_absorpt_correction_T_max 0.75
_exptl_absorpt_correction_T_min 0.61
_exptl_absorpt_correction_type multi-scan
_exptl_absorpt_process_details 'program SADABS'
_exptl_crystal_colour colourless
_exptl_crystal_density_diffrn 1.569
_exptl_crystal_density_method 'not measured'
_exptl_crystal_description block
_exptl_crystal_F_000 1408
_exptl_crystal_size_max 0.48
_exptl_crystal_size_mid 0.35
_exptl_crystal_size_min 0.28
_refine_diff_density_max 0.523
_refine_diff_density_min -0.433
_refine_diff_density_rms 0.053
_refine_ls_extinction_method none
_refine_ls_goodness_of_fit_ref 1.087
_refine_ls_hydrogen_treatment constr
_refine_ls_matrix_type full
_refine_ls_number_parameters 316
_refine_ls_number_reflns 8606
_refine_ls_number_restraints 0
_refine_ls_restrained_S_all 1.087
_refine_ls_R_factor_all 0.0187
_refine_ls_R_factor_gt 0.0164
_refine_ls_shift/su_max 0.006
_refine_ls_shift/su_mean 0.000
_refine_ls_structure_factor_coef Fsqd
_refine_ls_weighting_details 'calc w=1/[\s^2^(Fo^2^)+(0.0169P)^2^+1.4001P] where P=(Fo^2^+2Fc^2^)/3'
_refine_ls_weighting_scheme calc
_refine_ls_wR_factor_gt 0.0404
_refine_ls_wR_factor_ref 0.0420
_reflns_number_gt 8040
_reflns_number_total 8606
_reflns_threshold_expression >2sigma(I)
_cod_data_source_file c1dt10377f.txt
_cod_data_source_block 12-1505
_cod_depositor_comments
;
The following automatic conversions were performed:

'_symmetry_cell_setting' value 'Monoclinic' changed to 'monoclinic'
according to /home/saulius/struct/CIF-dictionaries/cif_core.dic
dictionary named 'cif_core.dic' version 2.4.1 from 2010-06-29.

Automatic conversion script
Id: cif_fix_values 1715 2011-07-08 13:25:40Z adriana 
;
_cod_original_sg_symbol_H-M P2(1)/n
_cod_database_code 7016177

loop_
_symmetry_equiv_pos_as_xyz
'x, y, z'
'-x+1/2, y+1/2, -z+1/2'
'-x, -y, -z'
'x-1/2, -y-1/2, z-1/2'

loop_
_atom_site_label
_atom_site_type_symbol
_atom_site_fract_x
_atom_site_fract_y
_atom_site_fract_z
_atom_site_U_iso_or_equiv
_atom_site_adp_type
_atom_site_occupancy
_atom_site_symmetry_multiplicity
_atom_site_calc_flag
_atom_site_refinement_flags
_atom_site_disorder_assembly
_atom_site_disorder_group
Cu1 Cu 0.454676(11) 0.478704(10) 0.404487(9) 0.01905(3) Uani 1 1 d . . .
S1 S 0.39353(2) 0.580159(18) 0.500071(17) 0.01686(5) Uani 1 1 d . . .
P1 P 0.27326(2) 0.495809(19) 0.500681(17) 0.01378(5) Uani 1 1 d . . .
N1 N 0.38340(7) 0.34744(7) 0.41177(6) 0.01746(17) Uani 1 1 d . . .
N2 N 0.30228(7) 0.38215(6) 0.52473(6) 0.01485(16) Uani 1 1 d . . .
H2N H 0.2884 0.3616 0.5729 0.018 Uiso 1 1 calc R . .
N3 N 0.46005(8) 0.55867(7) 0.23009(6) 0.02243(19) Uani 1 1 d . . .
C1 C 0.34564(8) 0.31624(7) 0.47798(7) 0.01532(18) Uani 1 1 d . . .
C2 C 0.34758(9) 0.22010(8) 0.50141(8) 0.0226(2) Uani 1 1 d . . .
H2 H 0.3225 0.2005 0.5500 0.027 Uiso 1 1 calc R . .
C3 C 0.38683(10) 0.15462(9) 0.45231(9) 0.0281(3) Uani 1 1 d . . .
H3 H 0.3899 0.0892 0.4670 0.034 Uiso 1 1 calc R . .
C4 C 0.42186(10) 0.18593(9) 0.38092(8) 0.0264(2) Uani 1 1 d . . .
H4 H 0.4472 0.1421 0.3452 0.032 Uiso 1 1 calc R . .
C5 C 0.41895(9) 0.28143(9) 0.36318(8) 0.0225(2) Uani 1 1 d . . .
H5 H 0.4430 0.3024 0.3145 0.027 Uiso 1 1 calc R . .
C6 C 0.18845(8) 0.49402(8) 0.39618(7) 0.0198(2) Uani 1 1 d . . .
H6 H 0.2175 0.4462 0.3616 0.024 Uiso 1 1 calc R . .
C7 C 0.18476(10) 0.58843(10) 0.34841(8) 0.0280(3) Uani 1 1 d . . .
H7A H 0.1410 0.5817 0.2920 0.042 Uiso 1 1 calc R . .
H7B H 0.2541 0.6061 0.3425 0.042 Uiso 1 1 calc R . .
H7C H 0.1568 0.6379 0.3802 0.042 Uiso 1 1 calc R . .
C8 C 0.08145(9) 0.45813(9) 0.40241(8) 0.0241(2) Uani 1 1 d . . .
H8A H 0.0463 0.5066 0.4297 0.036 Uiso 1 1 calc R . .
H8B H 0.0879 0.3997 0.4362 0.036 Uiso 1 1 calc R . .
H8C H 0.0419 0.4451 0.3453 0.036 Uiso 1 1 calc R . .
C9 C 0.20433(8) 0.52998(8) 0.58300(7) 0.01806(19) Uani 1 1 d . . .
H9 H 0.1437 0.4872 0.5790 0.022 Uiso 1 1 calc R . .
C10 C 0.16542(10) 0.63249(9) 0.56882(9) 0.0266(2) Uani 1 1 d . . .
H10A H 0.1287 0.6502 0.6136 0.040 Uiso 1 1 calc R . .
H10B H 0.1191 0.6373 0.5134 0.040 Uiso 1 1 calc R . .
H10C H 0.2237 0.6754 0.5705 0.040 Uiso 1 1 calc R . .
C11 C 0.27145(9) 0.51879(8) 0.67156(7) 0.0224(2) Uani 1 1 d . . .
H11A H 0.3327 0.5585 0.6761 0.034 Uiso 1 1 calc R . .
H11B H 0.2919 0.4522 0.6809 0.034 Uiso 1 1 calc R . .
H11C H 0.2328 0.5385 0.7144 0.034 Uiso 1 1 calc R . .
C12 C 0.46019(9) 0.52651(9) 0.29583(8) 0.0224(2) Uani 1 1 d . . .
C13 C 0.45553(10) 0.60470(8) 0.14795(7) 0.0219(2) Uani 1 1 d . . .
C14 C 0.39778(12) 0.69790(10) 0.15094(9) 0.0338(3) Uani 1 1 d . . .
H14A H 0.3297 0.6846 0.1624 0.051 Uiso 1 1 calc R . .
H14B H 0.3908 0.7306 0.0963 0.051 Uiso 1 1 calc R . .
H14C H 0.4358 0.7383 0.1961 0.051 Uiso 1 1 calc R . .
C15 C 0.39946(11) 0.53830(10) 0.07968(8) 0.0303(3) Uani 1 1 d . . .
H15A H 0.4363 0.4778 0.0824 0.045 Uiso 1 1 calc R . .
H15B H 0.3959 0.5672 0.0237 0.045 Uiso 1 1 calc R . .
H15C H 0.3300 0.5270 0.0889 0.045 Uiso 1 1 calc R . .
C16 C 0.56516(11) 0.62206(10) 0.13713(9) 0.0295(3) Uani 1 1 d . . .
H16A H 0.6006 0.6623 0.1835 0.044 Uiso 1 1 calc R . .
H16B H 0.5642 0.6538 0.0827 0.044 Uiso 1 1 calc R . .
H16C H 0.6010 0.5612 0.1382 0.044 Uiso 1 1 calc R . .
Sb1 Sb 0.100942(6) 0.245872(5) 0.661962(4) 0.01659(2) Uani 1 1 d . . .
F1 F 0.23880(6) 0.28094(6) 0.66603(5) 0.02698(15) Uani 1 1 d . . .
F2 F -0.03551(6) 0.21035(6) 0.65622(6) 0.03605(19) Uani 1 1 d . . .
F3 F 0.07490(8) 0.26863(7) 0.54478(5) 0.0392(2) Uani 1 1 d . . .
F4 F 0.12951(7) 0.22765(6) 0.77924(5) 0.02914(16) Uani 1 1 d . . .
F5 F 0.06938(6) 0.37303(5) 0.67871(6) 0.03059(17) Uani 1 1 d . . .
F6 F 0.13522(7) 0.12019(5) 0.64254(5) 0.03141(17) Uani 1 1 d . . .
O1 O 0.33711(8) -0.08222(6) 0.46784(6) 0.02919(19) Uani 1 1 d . . .
C17 C 0.31167(15) -0.15169(11) 0.40284(11) 0.0411(3) Uani 1 1 d . . .
H17A H 0.2391 -0.1707 0.3968 0.049 Uiso 1 1 calc R . .
H17B H 0.3549 -0.2088 0.4175 0.049 Uiso 1 1 calc R . .
C18 C 0.3293(2) -0.10968(16) 0.32102(12) 0.0661(6) Uani 1 1 d . . .
H18A H 0.2891 -0.0513 0.3086 0.099 Uiso 1 1 calc R . .
H18B H 0.3082 -0.1553 0.2748 0.099 Uiso 1 1 calc R . .
H18C H 0.4022 -0.0950 0.3263 0.099 Uiso 1 1 calc R . .
C19 C 0.31639(11) -0.11478(10) 0.54590(9) 0.0317(3) Uani 1 1 d . . .
H19A H 0.3581 -0.1718 0.5650 0.038 Uiso 1 1 calc R . .
H19B H 0.2432 -0.1323 0.5387 0.038 Uiso 1 1 calc R . .
C20 C 0.34160(16) -0.03731(13) 0.61080(11) 0.0487(4) Uani 1 1 d . . .
H20A H 0.4127 -0.0172 0.6146 0.073 Uiso 1 1 calc R . .
H20B H 0.3327 -0.0610 0.6662 0.073 Uiso 1 1 calc R . .
H20C H 0.2958 0.0168 0.5940 0.073 Uiso 1 1 calc R . .

loop_
_atom_site_aniso_label
_atom_site_aniso_U_11
_atom_site_aniso_U_22
_atom_site_aniso_U_33
_atom_site_aniso_U_23
_atom_site_aniso_U_13
_atom_site_aniso_U_12
Cu1 0.01881(6) 0.02161(7) 0.01812(6) 0.00557(5) 0.00706(5) -0.00082(5)
S1 0.01439(11) 0.01474(11) 0.02199(12) 0.00346(9) 0.00491(9) -0.00114(9)
P1 0.01245(11) 0.01279(11) 0.01657(12) 0.00193(9) 0.00407(9) 0.00053(9)
N1 0.0164(4) 0.0198(4) 0.0171(4) -0.0019(3) 0.0057(3) -0.0015(3)
N2 0.0178(4) 0.0126(4) 0.0158(4) 0.0020(3) 0.0073(3) 0.0012(3)
N3 0.0238(5) 0.0231(5) 0.0218(5) 0.0059(4) 0.0078(4) 0.0009(4)
C1 0.0134(4) 0.0155(4) 0.0173(5) -0.0013(4) 0.0038(4) -0.0007(3)
C2 0.0268(6) 0.0157(5) 0.0274(6) 0.0005(4) 0.0104(5) -0.0003(4)
C3 0.0327(6) 0.0168(5) 0.0363(7) -0.0044(5) 0.0106(5) 0.0011(5)
C4 0.0247(6) 0.0261(6) 0.0297(6) -0.0113(5) 0.0088(5) 0.0006(5)
C5 0.0197(5) 0.0287(6) 0.0209(5) -0.0059(4) 0.0084(4) -0.0014(4)
C6 0.0168(5) 0.0224(5) 0.0194(5) 0.0038(4) 0.0013(4) 0.0020(4)
C7 0.0225(6) 0.0322(6) 0.0278(6) 0.0139(5) 0.0016(5) 0.0018(5)
C8 0.0173(5) 0.0248(5) 0.0280(6) 0.0032(5) -0.0007(4) -0.0020(4)
C9 0.0162(5) 0.0157(5) 0.0240(5) -0.0015(4) 0.0083(4) -0.0003(4)
C10 0.0242(6) 0.0177(5) 0.0404(7) -0.0018(5) 0.0124(5) 0.0041(4)
C11 0.0256(5) 0.0224(5) 0.0207(5) -0.0058(4) 0.0084(4) -0.0027(4)
C12 0.0204(5) 0.0248(5) 0.0236(5) 0.0053(4) 0.0078(4) 0.0013(4)
C13 0.0287(6) 0.0204(5) 0.0179(5) 0.0064(4) 0.0076(4) 0.0007(4)
C14 0.0465(8) 0.0268(6) 0.0297(6) 0.0079(5) 0.0115(6) 0.0110(6)
C15 0.0374(7) 0.0294(6) 0.0234(6) 0.0023(5) 0.0046(5) -0.0039(5)
C16 0.0314(6) 0.0309(6) 0.0288(6) 0.0075(5) 0.0125(5) -0.0050(5)
Sb1 0.01994(4) 0.01471(4) 0.01631(4) 0.00282(2) 0.00648(3) 0.00126(2)
F1 0.0225(3) 0.0298(4) 0.0309(4) 0.0043(3) 0.0108(3) -0.0011(3)
F2 0.0234(4) 0.0321(4) 0.0537(5) 0.0000(4) 0.0102(4) -0.0056(3)
F3 0.0493(5) 0.0483(5) 0.0181(4) 0.0084(3) 0.0023(3) 0.0021(4)
F4 0.0424(5) 0.0300(4) 0.0175(3) 0.0042(3) 0.0120(3) 0.0048(3)
F5 0.0311(4) 0.0164(3) 0.0444(5) 0.0023(3) 0.0080(3) 0.0058(3)
F6 0.0421(5) 0.0192(3) 0.0336(4) -0.0053(3) 0.0093(3) 0.0053(3)
O1 0.0366(5) 0.0207(4) 0.0329(5) 0.0024(4) 0.0133(4) -0.0005(4)
C17 0.0554(10) 0.0247(7) 0.0431(8) -0.0032(6) 0.0095(7) 0.0017(6)
C18 0.112(2) 0.0522(11) 0.0396(10) -0.0049(8) 0.0289(11) 0.0141(12)
C19 0.0319(7) 0.0309(7) 0.0346(7) 0.0116(5) 0.0121(5) 0.0059(5)
C20 0.0670(12) 0.0455(9) 0.0337(8) 0.0056(7) 0.0103(8) 0.0227(8)

loop_
_atom_type_symbol
_atom_type_description
_atom_type_scat_dispersion_real
_atom_type_scat_dispersion_imag
_atom_type_scat_source
C C 0.0033 0.0016 'International Tables Vol C Tables 4.2.6.8 and 6.1.1.4'
H H 0.0000 0.0000 'International Tables Vol C Tables 4.2.6.8 and 6.1.1.4'
N N 0.0061 0.0033 'International Tables Vol C Tables 4.2.6.8 and 6.1.1.4'
O O 0.0106 0.0060 'International Tables Vol C Tables 4.2.6.8 and 6.1.1.4'
F F 0.0171 0.0103 'International Tables Vol C Tables 4.2.6.8 and 6.1.1.4'
P P 0.1023 0.0942 'International Tables Vol C Tables 4.2.6.8 and 6.1.1.4'
S S 0.1246 0.1234 'International Tables Vol C Tables 4.2.6.8 and 6.1.1.4'
Cu Cu 0.3201 1.2651 'International Tables Vol C Tables 4.2.6.8 and 6.1.1.4'
Sb Sb -0.5866 1.5461 'International Tables Vol C Tables 4.2.6.8 and 6.1.1.4'

loop_
_geom_angle_atom_site_label_1
_geom_angle_atom_site_label_2
_geom_angle_atom_site_label_3
_geom_angle
_geom_angle_site_symmetry_1
_geom_angle_site_symmetry_3
_geom_angle_publ_flag
C12 Cu1 N1 117.98(5) . . ?
C12 Cu1 S1 117.99(4) . . ?
N1 Cu1 S1 106.17(3) . . ?
C12 Cu1 S1 121.66(4) . 3_666 ?
N1 Cu1 S1 89.63(3) . 3_666 ?
S1 Cu1 S1 98.510(10) . 3_666 ?
P1 S1 Cu1 91.457(13) . . ?
P1 S1 Cu1 111.249(14) . 3_666 ?
Cu1 S1 Cu1 81.490(10) . 3_666 ?
N2 P1 C9 102.23(5) . . ?
N2 P1 C6 105.72(5) . . ?
C9 P1 C6 111.24(5) . . ?
N2 P1 S1 114.91(3) . . ?
C9 P1 S1 111.65(4) . . ?
C6 P1 S1 110.69(4) . . ?
C1 N1 C5 117.53(10) . . ?
C1 N1 Cu1 125.55(7) . . ?
C5 N1 Cu1 110.94(7) . . ?
C1 N2 P1 127.97(7) . . ?
C1 N2 H2N 116.0 . . ?
P1 N2 H2N 116.0 . . ?
C12 N3 C13 176.15(12) . . ?
N1 C1 N2 118.26(9) . . ?
N1 C1 C2 122.67(10) . . ?
N2 C1 C2 119.06(10) . . ?
C3 C2 C1 118.59(11) . . ?
C3 C2 H2 120.7 . . ?
C1 C2 H2 120.7 . . ?
C2 C3 C4 119.10(12) . . ?
C2 C3 H3 120.4 . . ?
C4 C3 H3 120.4 . . ?
C5 C4 C3 118.70(11) . . ?
C5 C4 H4 120.7 . . ?
C3 C4 H4 120.7 . . ?
N1 C5 C4 123.29(11) . . ?
N1 C5 H5 118.4 . . ?
C4 C5 H5 118.4 . . ?
C7 C6 C8 112.42(9) . . ?
C7 C6 P1 113.64(9) . . ?
C8 C6 P1 110.89(8) . . ?
C7 C6 H6 106.4 . . ?
C8 C6 H6 106.4 . . ?
P1 C6 H6 106.4 . . ?
C6 C7 H7A 109.5 . . ?
C6 C7 H7B 109.5 . . ?
H7A C7 H7B 109.5 . . ?
C6 C7 H7C 109.5 . . ?
H7A C7 H7C 109.5 . . ?
H7B C7 H7C 109.5 . . ?
C6 C8 H8A 109.5 . . ?
C6 C8 H8B 109.5 . . ?
H8A C8 H8B 109.5 . . ?
C6 C8 H8C 109.5 . . ?
H8A C8 H8C 109.5 . . ?
H8B C8 H8C 109.5 . . ?
C11 C9 C10 110.62(10) . . ?
C11 C9 P1 111.27(8) . . ?
C10 C9 P1 110.20(8) . . ?
C11 C9 H9 108.2 . . ?
C10 C9 H9 108.2 . . ?
P1 C9 H9 108.2 . . ?
C9 C10 H10A 109.5 . . ?
C9 C10 H10B 109.5 . . ?
H10A C10 H10B 109.5 . . ?
C9 C10 H10C 109.5 . . ?
H10A C10 H10C 109.5 . . ?
H10B C10 H10C 109.5 . . ?
C9 C11 H11A 109.5 . . ?
C9 C11 H11B 109.5 . . ?
H11A C11 H11B 109.5 . . ?
C9 C11 H11C 109.5 . . ?
H11A C11 H11C 109.5 . . ?
H11B C11 H11C 109.5 . . ?
N3 C12 Cu1 176.76(11) . . ?
N3 C13 C15 107.76(10) . . ?
N3 C13 C16 107.87(10) . . ?
C15 C13 C16 111.12(11) . . ?
N3 C13 C14 106.42(10) . . ?
C15 C13 C14 111.91(11) . . ?
C16 C13 C14 111.49(11) . . ?
C13 C14 H14A 109.5 . . ?
C13 C14 H14B 109.5 . . ?
H14A C14 H14B 109.5 . . ?
C13 C14 H14C 109.5 . . ?
H14A C14 H14C 109.5 . . ?
H14B C14 H14C 109.5 . . ?
C13 C15 H15A 109.5 . . ?
C13 C15 H15B 109.5 . . ?
H15A C15 H15B 109.5 . . ?
C13 C15 H15C 109.5 . . ?
H15A C15 H15C 109.5 . . ?
H15B C15 H15C 109.5 . . ?
C13 C16 H16A 109.5 . . ?
C13 C16 H16B 109.5 . . ?
H16A C16 H16B 109.5 . . ?
C13 C16 H16C 109.5 . . ?
H16A C16 H16C 109.5 . . ?
H16B C16 H16C 109.5 . . ?
F4 Sb1 F6 91.79(4) . . ?
F4 Sb1 F2 90.75(4) . . ?
F6 Sb1 F2 90.37(4) . . ?
F4 Sb1 F5 89.57(4) . . ?
F6 Sb1 F5 178.02(4) . . ?
F2 Sb1 F5 91.06(4) . . ?
F4 Sb1 F3 177.81(4) . . ?
F6 Sb1 F3 89.79(4) . . ?
F2 Sb1 F3 90.76(4) . . ?
F5 Sb1 F3 88.81(4) . . ?
F4 Sb1 F1 90.03(4) . . ?
F6 Sb1 F1 89.12(4) . . ?
F2 Sb1 F1 179.09(4) . . ?
F5 Sb1 F1 89.44(4) . . ?
F3 Sb1 F1 88.48(4) . . ?
C19 O1 C17 111.65(11) . . ?
O1 C17 C18 108.44(14) . . ?
O1 C17 H17A 110.0 . . ?
C18 C17 H17A 110.0 . . ?
O1 C17 H17B 110.0 . . ?
C18 C17 H17B 110.0 . . ?
H17A C17 H17B 108.4 . . ?
C17 C18 H18A 109.5 . . ?
C17 C18 H18B 109.5 . . ?
H18A C18 H18B 109.5 . . ?
C17 C18 H18C 109.5 . . ?
H18A C18 H18C 109.5 . . ?
H18B C18 H18C 109.5 . . ?
O1 C19 C20 108.96(12) . . ?
O1 C19 H19A 109.9 . . ?
C20 C19 H19A 109.9 . . ?
O1 C19 H19B 109.9 . . ?
C20 C19 H19B 109.9 . . ?
H19A C19 H19B 108.3 . . ?
C19 C20 H20A 109.5 . . ?
C19 C20 H20B 109.5 . . ?
H20A C20 H20B 109.5 . . ?
C19 C20 H20C 109.5 . . ?
H20A C20 H20C 109.5 . . ?
H20B C20 H20C 109.5 . . ?

loop_
_geom_bond_atom_site_label_1
_geom_bond_atom_site_label_2
_geom_bond_distance
_geom_bond_site_symmetry_2
_geom_bond_publ_flag
Cu1 C12 1.8873(12) . ?
Cu1 N1 2.0924(10) . ?
Cu1 S1 2.3598(3) . ?
Cu1 S1 2.4280(3) 3_666 ?
S1 P1 1.9971(4) . ?
S1 Cu1 2.4280(3) 3_666 ?
P1 N2 1.6736(9) . ?
P1 C9 1.8206(11) . ?
P1 C6 1.8281(11) . ?
N1 C1 1.3394(13) . ?
N1 C5 1.3592(14) . ?
N2 C1 1.3908(13) . ?
N2 H2N 0.8800 . ?
N3 C12 1.1496(15) . ?
N3 C13 1.4615(14) . ?
C1 C2 1.4041(15) . ?
C2 C3 1.3830(17) . ?
C2 H2 0.9500 . ?
C3 C4 1.3945(19) . ?
C3 H3 0.9500 . ?
C4 C5 1.3737(18) . ?
C4 H4 0.9500 . ?
C5 H5 0.9500 . ?
C6 C7 1.5313(16) . ?
C6 C8 1.5355(16) . ?
C6 H6 1.0000 . ?
C7 H7A 0.9800 . ?
C7 H7B 0.9800 . ?
C7 H7C 0.9800 . ?
C8 H8A 0.9800 . ?
C8 H8B 0.9800 . ?
C8 H8C 0.9800 . ?
C9 C11 1.5308(16) . ?
C9 C10 1.5354(16) . ?
C9 H9 1.0000 . ?
C10 H10A 0.9800 . ?
C10 H10B 0.9800 . ?
C10 H10C 0.9800 . ?
C11 H11A 0.9800 . ?
C11 H11B 0.9800 . ?
C11 H11C 0.9800 . ?
C13 C15 1.5199(18) . ?
C13 C16 1.5258(18) . ?
C13 C14 1.5271(18) . ?
C14 H14A 0.9800 . ?
C14 H14B 0.9800 . ?
C14 H14C 0.9800 . ?
C15 H15A 0.9800 . ?
C15 H15B 0.9800 . ?
C15 H15C 0.9800 . ?
C16 H16A 0.9800 . ?
C16 H16B 0.9800 . ?
C16 H16C 0.9800 . ?
Sb1 F4 1.8652(7) . ?
Sb1 F6 1.8698(7) . ?
Sb1 F2 1.8712(8) . ?
Sb1 F5 1.8712(7) . ?
Sb1 F3 1.8739(8) . ?
Sb1 F1 1.8916(7) . ?
O1 C19 1.4142(16) . ?
O1 C17 1.4221(18) . ?
C17 C18 1.503(3) . ?
C17 H17A 0.9900 . ?
C17 H17B 0.9900 . ?
C18 H18A 0.9800 . ?
C18 H18B 0.9800 . ?
C18 H18C 0.9800 . ?
C19 C20 1.501(2) . ?
C19 H19A 0.9900 . ?
C19 H19B 0.9900 . ?
C20 H20A 0.9800 . ?
C20 H20B 0.9800 . ?
C20 H20C 0.9800 . ?

loop_
_geom_hbond_atom_site_label_D
_geom_hbond_atom_site_label_H
_geom_hbond_atom_site_label_A
_geom_hbond_distance_DH
_geom_hbond_distance_HA
_geom_hbond_distance_DA
_geom_hbond_angle_DHA
_geom_hbond_site_symmetry_A
N2 H2N F1 0.88 2.09 2.9459(11) 164.1 .
C2 H2 F1 0.95 2.62 3.3732(14) 136.9 .
C11 H11B F1 0.98 2.51 3.3763(14) 147.2 .
C3 H3 O1 0.95 2.52 3.4192(16) 159.1 .
C7 H7B S1 0.98 2.85 3.3154(13) 110.0 .
C11 H11A F4 0.98 2.51 3.2561(14) 132.8 2_556
C14 H14B F3 0.98 2.46 3.3890(17) 158.0 2

loop_
_geom_torsion_atom_site_label_1
_geom_torsion_atom_site_label_2
_geom_torsion_atom_site_label_3
_geom_torsion_atom_site_label_4
_geom_torsion
_geom_torsion_site_symmetry_1
_geom_torsion_site_symmetry_2
_geom_torsion_site_symmetry_3
_geom_torsion_site_symmetry_4
_geom_torsion_publ_flag
C12 Cu1 S1 P1 115.84(4) . . . . ?
N1 Cu1 S1 P1 -19.17(3) . . . . ?
S1 Cu1 S1 P1 -111.270(14) 3_666 . . . ?
C12 Cu1 S1 Cu1 -132.89(4) . . . 3_666 ?
N1 Cu1 S1 Cu1 92.10(3) . . . 3_666 ?
S1 Cu1 S1 Cu1 0.0 3_666 . . 3_666 ?
Cu1 S1 P1 N2 53.97(4) . . . . ?
Cu1 S1 P1 N2 -27.46(4) 3_666 . . . ?
Cu1 S1 P1 C9 169.80(4) . . . . ?
Cu1 S1 P1 C9 88.36(4) 3_666 . . . ?
Cu1 S1 P1 C6 -65.68(4) . . . . ?
Cu1 S1 P1 C6 -147.12(4) 3_666 . . . ?
C12 Cu1 N1 C1 -158.90(9) . . . . ?
S1 Cu1 N1 C1 -23.88(9) . . . . ?
S1 Cu1 N1 C1 74.88(9) 3_666 . . . ?
C12 Cu1 N1 C5 49.24(9) . . . . ?
S1 Cu1 N1 C5 -175.74(7) . . . . ?
S1 Cu1 N1 C5 -76.98(8) 3_666 . . . ?
C9 P1 N2 C1 172.44(9) . . . . ?
C6 P1 N2 C1 55.94(10) . . . . ?
S1 P1 N2 C1 -66.44(10) . . . . ?
C5 N1 C1 N2 -175.48(10) . . . . ?
Cu1 N1 C1 N2 34.30(14) . . . . ?
C5 N1 C1 C2 4.07(16) . . . . ?
Cu1 N1 C1 C2 -146.14(9) . . . . ?
P1 N2 C1 N1 10.67(15) . . . . ?
P1 N2 C1 C2 -168.90(9) . . . . ?
N1 C1 C2 C3 -2.32(18) . . . . ?
N2 C1 C2 C3 177.23(11) . . . . ?
C1 C2 C3 C4 -0.77(19) . . . . ?
C2 C3 C4 C5 1.9(2) . . . . ?
C1 N1 C5 C4 -2.87(17) . . . . ?
Cu1 N1 C5 C4 151.49(10) . . . . ?
C3 C4 C5 N1 -0.08(19) . . . . ?
N2 P1 C6 C7 -158.47(8) . . . . ?
C9 P1 C6 C7 91.32(9) . . . . ?
S1 P1 C6 C7 -33.43(10) . . . . ?
N2 P1 C6 C8 73.75(9) . . . . ?
C9 P1 C6 C8 -36.46(10) . . . . ?
S1 P1 C6 C8 -161.21(7) . . . . ?
N2 P1 C9 C11 60.01(8) . . . . ?
C6 P1 C9 C11 172.45(8) . . . . ?
S1 P1 C9 C11 -63.34(8) . . . . ?
N2 P1 C9 C10 -176.91(8) . . . . ?
C6 P1 C9 C10 -64.47(9) . . . . ?
S1 P1 C9 C10 59.74(9) . . . . ?
C19 O1 C17 C18 176.38(15) . . . . ?
C17 O1 C19 C20 -178.18(13) . . . . ?
